data_1536504
loop_
_publ_author_name
'Pavlyuk, V.V.'
'Sobolev, A.N.'
'Bodak, O.I.'

_publ_section_title
;
 Crystal structure of Li77-x Ni20S i135-y (x= 2.0; y= 7.0)
;
_journal_name_full Kristallografiya
_journal_page_first 883
_journal_page_last 886
_journal_volume 36
_journal_year 1991
_chemical_formula_sum 'Li75 Ni20 Si128'
_space_group_IT_number 194
_symmetry_space_group_name_Hall '-P 6c 2c'
_symmetry_space_group_name_H-M 'P 63/m m c'
_cell_angle_alpha 90
_cell_angle_beta 90
_cell_angle_gamma 120
_cell_formula_units_Z 1
_cell_length_a 12.87
_cell_length_b 12.87
_cell_length_c 21.446
_cell_volume 3076.338
_citation_journal_id_ASTM KRISAJ
_cod_data_source_file Pavlyuk_KRISAJ_1991_1160.cif
_cod_data_source_block Li75Ni20Si128
_cod_database_code 1536504

loop_
_symmetry_equiv_pos_as_xyz
x,y,z
x-y,x,z+1/2
-y,x-y,z
-x,-y,z+1/2
-x+y,-x,z
y,-x+y,z+1/2
-y,-x,-z+1/2
x-y,-y,-z
x,x-y,-z+1/2
y,x,-z
-x+y,y,-z+1/2
-x,-x+y,-z
-x,-y,-z
-x+y,-x,-z-1/2
y,-x+y,-z
x,y,-z-1/2
x-y,x,-z
-y,x-y,-z-1/2
y,x,z-1/2
-x+y,y,z
-x,-x+y,z-1/2
-y,-x,z
x-y,-y,z-1/2
x,x-y,z

loop_
_atom_site_label
_atom_site_type_symbol
_atom_site_fract_x
_atom_site_fract_y
_atom_site_fract_z
_atom_site_occupancy
_atom_site_U_iso_or_equiv
Ni1 Ni 0.4582 0.2291 0.6528 0.68 0.0
Li6 Li 0.333 0.042 0.564 1 0.0
Si12 Si 0.3307 0.983 0.3063 1 0.0
Ni4 Ni 0.4231 0.21155 0.4573 0.39 0.0
Ni2 Ni 0.1843 0.0016 0.25 0.32 0.0
Si6 Si 0.6667 0.3333 0.3134 0.46 0.0
Si11 Si 0.2487 0.12435 0.6616 1 0.0
Li1 Li 0.6667 0.3333 0.3134 0.54 0.0
Si8 Si 0.5358 0.2679 0.5501 1 0.0
Ni5 Ni 0.2137 0.10685 0.4784 0.13 0.0
Li5 Li 0.6667 0.3333 0.432 0.5 0.0
Si2 Si 0.1843 0.0016 0.25 0.68 0.0
Si13 Si 0.672 0.1721 0.75 0.44 0.0
Li3 Li 0.408 0.204 0.25 1 0.0
Ni3 Ni 0.1213 0.06065 0.5765 0.17 0.0
Li7 Li 0.546 0.092 0.25 1 0.0
Si3 Si 0.1213 0.06065 0.5765 0.83 0.0
Si7 Si 0.5557 0.1114 0.4769 0.43 0.0
Li8 Li 0.129 0.258 0.643 1 0.0
Si5 Si 0.2137 0.10685 0.4784 0.87 0.0
Si10 Si 0.6667 0.3333 0.6581 1 0.0
Li9 Li 0.545 0.09 0.624 1 0.0
Li2 Li 0.5557 0.1114 0.4769 0.57 0.0
Si1 Si 0.4582 0.2291 0.6528 0.32 0.0
Si4 Si 0.4231 0.21155 0.4573 0.61 0.0
Si9 Si 0.4825 0.1474 0.3659 1 0.0
Li4 Li 0 0 0.317 1 0.0
